data_7702248
loop_
_publ_author_name
'Wang, Wen-Min'
'He, Li-Yuan'
'Wang, Xin-Xin'
'Shi, Ying'
'Wu, Zhi-Lei'
'Cui, Jian-Zhong'

_publ_section_title
;
 Linear-shaped Ln and Ln clusters constructed by a polydentate Schiff base
 ligand and a \b-diketone co-ligand: structures, fluorescence properties,
 magnetic refrigeration and single-molecule magnet behavior.
;
_journal_issue 44
_journal_name_full 'Dalton transactions (Cambridge, England : 2003)'
_journal_page_first 16744
_journal_page_last 16755
_journal_paper_doi 10.1039/c9dt03478a
_journal_volume 48
_journal_year 2019
_chemical_formula_moiety 'C62 H82 Gd4 N6 O24'
_chemical_formula_sum 'C62 H82 Gd4 N6 O24'
_chemical_formula_weight 1924.33
_space_group_crystal_system monoclinic
_space_group_IT_number 14
_space_group_name_Hall '-P 2yn'
_space_group_name_H-M_alt 'P 1 21/n 1'
_atom_sites_solution_hydrogens mixed
_atom_sites_solution_primary iterative
_audit_creation_date 2019-08-23
_audit_creation_method
;
Olex2 1.2
(compiled 2018.05.29 svn.r3508 for OlexSys, GUI svn.r5506)
;
_audit_update_record
;
2019-08-25 deposited with the CCDC.	2019-10-15 downloaded from the CCDC.
;
_cell_angle_alpha 90
_cell_angle_beta 99.430(4)
_cell_angle_gamma 90
_cell_formula_units_Z 2
_cell_length_a 14.8527(7)
_cell_length_b 15.0504(8)
_cell_length_c 17.1650(7)
_cell_measurement_reflns_used 9666
_cell_measurement_temperature 150(2)
_cell_measurement_theta_max 26.355
_cell_measurement_theta_min 2.780
_cell_volume 3785.2(3)
_computing_cell_refinement 'SAINT v8.37A (Bruker, 2015)'
_computing_data_reduction 'SAINT v8.37A (Bruker, 2015)'
_computing_molecular_graphics 'Olex2 (Dolomanov et al., 2009)'
_computing_publication_material 'Olex2 (Dolomanov et al., 2009)'
_computing_structure_refinement 'XL (Sheldrick, 2008)'
_computing_structure_solution
;
Superflip (Palatinus & Chapuis, 2007;Palatinus & van der Lee, 2008;
Palatinus et al., 2012)
;
_diffrn_ambient_temperature 150.0
_diffrn_measured_fraction_theta_full 0.995
_diffrn_measured_fraction_theta_max 0.994
_diffrn_measurement_device_type 'CCD area detector'
_diffrn_measurement_method 'phi and omega scans'
_diffrn_radiation_monochromator graphite
_diffrn_radiation_type MoK\a
_diffrn_radiation_wavelength 0.71073
_diffrn_reflns_av_R_equivalents 0.0667
_diffrn_reflns_av_unetI/netI 0.0407
_diffrn_reflns_Laue_measured_fraction_full 0.995
_diffrn_reflns_Laue_measured_fraction_max 0.994
_diffrn_reflns_limit_h_max 18
_diffrn_reflns_limit_h_min -18
_diffrn_reflns_limit_k_max 18
_diffrn_reflns_limit_k_min -18
_diffrn_reflns_limit_l_max 21
_diffrn_reflns_limit_l_min -21
_diffrn_reflns_number 46971
_diffrn_reflns_point_group_measured_fraction_full 0.995
_diffrn_reflns_point_group_measured_fraction_max 0.994
_diffrn_reflns_theta_full 25.242
_diffrn_reflns_theta_max 26.420
_diffrn_reflns_theta_min 2.400
_diffrn_standards_number 0
_exptl_absorpt_coefficient_mu 3.533
_exptl_absorpt_correction_T_max 0.7454
_exptl_absorpt_correction_T_min 0.5755
_exptl_absorpt_correction_type multi-scan
_exptl_absorpt_process_details
;
SADABS-2016/2 (Bruker,2016/2) was used for absorption correction.
wR2(int) was 0.1144 before and 0.0674 after correction.
The Ratio of minimum to maximum transmission is 0.7721.
The \l/2 correction factor is Not present.
;
_exptl_crystal_colour colorless
_exptl_crystal_density_diffrn 1.688
_exptl_crystal_description block
_exptl_crystal_F_000 1888
_exptl_crystal_size_max 0.32
_exptl_crystal_size_mid 0.21
_exptl_crystal_size_min 0.14
_refine_diff_density_max 6.178
_refine_diff_density_min -2.549
_refine_diff_density_rms 0.239
_refine_ls_extinction_method none
_refine_ls_goodness_of_fit_ref 1.003
_refine_ls_hydrogen_treatment mixed
_refine_ls_matrix_type full
_refine_ls_number_parameters 451
_refine_ls_number_reflns 7734
_refine_ls_number_restraints 10
_refine_ls_restrained_S_all 1.007
_refine_ls_R_factor_all 0.0898
_refine_ls_R_factor_gt 0.0644
_refine_ls_shift/su_max 0.002
_refine_ls_shift/su_mean 0.000
_refine_ls_structure_factor_coef Fsqd
_refine_ls_weighting_details 'w=1/[\s^2^(Fo^2^)+(0.1243P)^2^+46.6535P] where P=(Fo^2^+2Fc^2^)/3'
_refine_ls_weighting_scheme calc
_refine_ls_wR_factor_gt 0.1823
_refine_ls_wR_factor_ref 0.2081
_reflns_Friedel_coverage 0.000
_reflns_number_gt 5772
_reflns_number_total 7734
_reflns_threshold_expression 'I > 2\s(I)'
_cod_data_source_file c9dt03478a2.cif
_cod_data_source_block 4
_cod_database_code 7702248
_shelx_shelxl_version_number 2016/6
_shelx_space_group_comment
;
The symmetry employed for this shelxl refinement is uniquely defined
by the following loop, which should always be used as a source of
symmetry information in preference to the above space-group names.
They are only intended as comments.
;
_olex2_refinement_description
;
1. Fixed Uiso
 At 1.2 times of:
  All C(H) groups
 At 1.5 times of:
  All C(H,H,H) groups, All O(H) groups
2. Restrained distances
 O11-H11
 0.87 with sigma of 0.01
 O10-H10
 0.87 with sigma of 0.01
 O12-H12
 0.87 with sigma of 0.01
 O3_$1-H12
 2.3 with sigma of 0.02
 C30-H11
 1.906973 with sigma of 0.02
 Gd2-H11
 3.112809 with sigma of 0.02
 C29-H10
 1.930313 with sigma of 0.02
 Gd1-H10
 3.001292 with sigma of 0.02
 C31-H12
 1.907907 with sigma of 0.02
 Gd2-H12
 3.091905 with sigma of 0.02
3.a Aromatic/amide H refined with riding coordinates:
 C13(H13), C7(H7), C12(H12A), C2(H2), C4(H4), C3(H3), C21(H21), C26(H26),
 C1(H1), C16(H16), C11(H11A)
3.b Idealised Me refined as rotating group:
 C18(H18A,H18B,H18C), C30(H30A,H30B,H30C), C31(H31A,H31B,H31C), C28(H28A,H28B,
 H28C), C23(H23A,H23B,H23C), C14(H14A,H14B,H14C), C19(H19A,H19B,H19C), C24(H24A,
 H24B,H24C), C29(H29A,H29B,H29C)
;
_olex2_submission_special_instructions 'No special instructions were received'

loop_
_space_group_symop_operation_xyz
'x, y, z'
'-x+1/2, y+1/2, -z+1/2'
'-x, -y, -z'
'x-1/2, -y-1/2, z-1/2'

loop_
_atom_site_label
_atom_site_type_symbol
_atom_site_fract_x
_atom_site_fract_y
_atom_site_fract_z
_atom_site_U_iso_or_equiv
_atom_site_adp_type
_atom_site_occupancy
_atom_site_site_symmetry_order
_atom_site_calc_flag
_atom_site_refinement_flags_posn
Gd1 Gd 0.49541(3) 0.21614(4) 0.75065(3) 0.03818(18) Uani 1 1 d D
Gd2 Gd 0.45159(3) 0.10919(4) 0.95025(3) 0.03622(18) Uani 1 1 d D
O1 O 0.5074(5) 0.2353(5) 0.8881(4) 0.0389(16) Uani 1 1 d .
O2 O 0.5289(5) 0.0435(5) 1.0718(4) 0.0367(16) Uani 1 1 d .
O5 O 0.3722(5) 0.1732(5) 0.6492(4) 0.0409(17) Uani 1 1 d .
O3 O 0.5437(5) -0.0824(5) 1.1867(4) 0.0426(18) Uani 1 1 d D
O7 O 0.6537(5) 0.2355(5) 0.7880(5) 0.0453(19) Uani 1 1 d .
O11 O 0.6175(5) 0.0844(5) 0.9371(5) 0.0445(19) Uani 1 1 d D
H11 H 0.6358(15) 0.034(3) 0.919(5) 0.067 Uiso 1 1 d DR
O12 O 0.2973(5) 0.0552(6) 0.8756(4) 0.049(2) Uani 1 1 d D
H12 H 0.2985(15) 0.054(6) 0.8242(9) 0.073 Uiso 1 1 d DR
O9 O 0.3499(5) 0.0921(5) 1.0442(4) 0.0433(18) Uani 1 1 d .
O10 O 0.3503(5) 0.2750(6) 0.7826(5) 0.054(2) Uani 1 1 d D
H10 H 0.339(4) 0.269(9) 0.831(2) 0.080 Uiso 1 1 d DR
O4 O 0.5020(6) 0.3073(6) 0.6422(5) 0.052(2) Uani 1 1 d .
O6 O 0.5665(6) 0.1199(6) 0.6743(5) 0.052(2) Uani 1 1 d .
O8 O 0.3415(5) 0.2315(5) 0.9380(4) 0.0453(18) Uani 1 1 d .
N1 N 0.5265(6) 0.3797(6) 0.8040(5) 0.040(2) Uani 1 1 d .
C13 C 0.5396(7) 0.1836(8) 1.2492(6) 0.043(3) Uani 1 1 d .
H13 H 0.539261 0.244486 1.263685 0.051 Uiso 1 1 calc R
N2 N 0.5378(6) 0.3148(6) 1.0046(6) 0.042(2) Uani 1 1 d .
C6 C 0.5275(6) 0.3071(7) 0.9281(6) 0.034(2) Uani 1 1 d .
C8 C 0.5343(6) 0.1612(7) 1.1690(6) 0.036(2) Uani 1 1 d .
C17 C 0.3620(7) 0.1808(7) 0.5731(6) 0.037(2) Uani 1 1 d .
N3 N 0.5235(6) 0.2312(6) 1.0396(5) 0.039(2) Uani 1 1 d .
C15 C 0.4797(8) 0.2959(8) 0.5693(7) 0.048(3) Uani 1 1 d .
C7 C 0.5380(6) 0.2348(8) 1.1145(6) 0.040(2) Uani 1 1 d .
H7 H 0.552973 0.291420 1.137369 0.048 Uiso 1 1 calc R
C27 C 0.3048(7) 0.1452(9) 1.0815(6) 0.044(3) Uani 1 1 d .
C5 C 0.5395(6) 0.3888(7) 0.8834(6) 0.035(2) Uani 1 1 d .
C10 C 0.5416(7) 0.0041(8) 1.2068(6) 0.042(3) Uani 1 1 d .
C18 C 0.2841(8) 0.1275(7) 0.5272(6) 0.042(2) Uani 1 1 d .
H18A H 0.293991 0.064151 0.538748 0.063 Uiso 1 1 calc GR
H18B H 0.281772 0.137697 0.470495 0.063 Uiso 1 1 calc GR
H18C H 0.226371 0.146227 0.542640 0.063 Uiso 1 1 calc GR
C12 C 0.5453(8) 0.1207(8) 1.3063(6) 0.048(3) Uani 1 1 d .
H12A H 0.547450 0.137735 1.359902 0.057 Uiso 1 1 calc R
C25 C 0.2974(8) 0.2689(9) 0.9865(7) 0.052(3) Uani 1 1 d .
C2 C 0.5526(7) 0.5365(8) 0.7926(8) 0.048(3) Uani 1 1 d .
H2 H 0.555257 0.586545 0.759297 0.058 Uiso 1 1 calc R
C22 C 0.7238(7) 0.1927(9) 0.7762(7) 0.049(3) Uani 1 1 d .
C9 C 0.5336(7) 0.0702(8) 1.1469(6) 0.038(2) Uani 1 1 d .
C4 C 0.5629(7) 0.4710(8) 0.9195(7) 0.046(3) Uani 1 1 d .
H4 H 0.574847 0.474802 0.975449 0.055 Uiso 1 1 calc R
C30 C 0.6954(8) 0.1275(10) 0.9808(9) 0.065(4) Uani 1 1 d D
H30A H 0.698830 0.188671 0.961806 0.097 Uiso 1 1 calc GR
H30B H 0.750772 0.095270 0.973601 0.097 Uiso 1 1 calc GR
H30C H 0.690133 0.128275 1.036946 0.097 Uiso 1 1 calc GR
C3 C 0.5686(8) 0.5455(8) 0.8754(8) 0.048(3) Uani 1 1 d .
H3 H 0.582984 0.601531 0.899750 0.058 Uiso 1 1 calc R
C21 C 0.7235(9) 0.1185(9) 0.7280(8) 0.058(3) Uani 1 1 d .
H21 H 0.779459 0.088138 0.727532 0.069 Uiso 1 1 calc R
C20 C 0.6452(9) 0.0863(9) 0.6801(8) 0.054(3) Uani 1 1 d .
C31 C 0.2063(8) 0.0657(11) 0.8927(7) 0.059(4) Uani 1 1 d D
H31A H 0.164075 0.028827 0.856429 0.088 Uiso 1 1 calc GR
H31B H 0.187994 0.128197 0.885976 0.088 Uiso 1 1 calc GR
H31C H 0.204686 0.047348 0.947198 0.088 Uiso 1 1 calc GR
C26 C 0.2812(8) 0.2311(10) 1.0563(7) 0.058(4) Uani 1 1 d .
H26 H 0.251424 0.266899 1.089908 0.070 Uiso 1 1 calc R
C1 C 0.5327(7) 0.4525(8) 0.7608(8) 0.049(3) Uani 1 1 d .
H1 H 0.522818 0.446555 0.704999 0.059 Uiso 1 1 calc R
C28 C 0.2760(10) 0.1102(11) 1.1552(7) 0.070(4) Uani 1 1 d .
H28A H 0.239408 0.056346 1.142893 0.105 Uiso 1 1 calc GR
H28B H 0.239585 0.155265 1.177120 0.105 Uiso 1 1 calc GR
H28C H 0.330259 0.096160 1.193978 0.105 Uiso 1 1 calc GR
C16 C 0.4141(9) 0.2359(8) 0.5336(7) 0.049(3) Uani 1 1 d .
H16 H 0.404378 0.232415 0.477572 0.059 Uiso 1 1 calc R
C23 C 0.8141(8) 0.2235(10) 0.8189(9) 0.062(4) Uani 1 1 d .
H23A H 0.850958 0.245786 0.780636 0.093 Uiso 1 1 calc GR
H23B H 0.845821 0.173793 0.848379 0.093 Uiso 1 1 calc GR
H23C H 0.804825 0.271222 0.855607 0.093 Uiso 1 1 calc GR
C14 C 0.5258(11) 0.3558(12) 0.5185(9) 0.077(5) Uani 1 1 d .
H14A H 0.528714 0.416186 0.540238 0.116 Uiso 1 1 calc GR
H14B H 0.491121 0.356424 0.464788 0.116 Uiso 1 1 calc GR
H14C H 0.587764 0.334170 0.517301 0.116 Uiso 1 1 calc GR
C11 C 0.5480(8) 0.0310(9) 1.2863(7) 0.049(3) Uani 1 1 d .
H11A H 0.554357 -0.012649 1.326860 0.058 Uiso 1 1 calc R
C19 C 0.6530(10) 0.0077(10) 0.6266(9) 0.068(4) Uani 1 1 d .
H19A H 0.631177 -0.046000 0.649928 0.102 Uiso 1 1 calc GR
H19B H 0.716910 -0.000341 0.620441 0.102 Uiso 1 1 calc GR
H19C H 0.615871 0.018500 0.574797 0.102 Uiso 1 1 calc GR
C24 C 0.2609(10) 0.3585(10) 0.9626(8) 0.066(4) Uani 1 1 d .
H24A H 0.311658 0.399622 0.960729 0.098 Uiso 1 1 calc GR
H24B H 0.223867 0.380023 1.001020 0.098 Uiso 1 1 calc GR
H24C H 0.222965 0.355085 0.910264 0.098 Uiso 1 1 calc GR
C29 C 0.2696(9) 0.3092(13) 0.7332(9) 0.081(5) Uani 1 1 d D
H29A H 0.284000 0.323959 0.681054 0.122 Uiso 1 1 calc GR
H29B H 0.248712 0.362656 0.757498 0.122 Uiso 1 1 calc GR
H29C H 0.221408 0.264051 0.727664 0.122 Uiso 1 1 calc GR

loop_
_atom_site_aniso_label
_atom_site_aniso_U_11
_atom_site_aniso_U_22
_atom_site_aniso_U_33
_atom_site_aniso_U_23
_atom_site_aniso_U_13
_atom_site_aniso_U_12
Gd1 0.0319(3) 0.0515(3) 0.0340(3) -0.0147(2) 0.0138(2) -0.0147(2)
Gd2 0.0285(3) 0.0533(3) 0.0296(3) -0.0179(2) 0.01267(19) -0.0154(2)
O1 0.032(4) 0.048(4) 0.038(4) -0.017(3) 0.011(3) -0.011(3)
O2 0.030(3) 0.049(4) 0.032(3) -0.020(3) 0.010(3) -0.015(3)
O5 0.040(4) 0.049(4) 0.035(4) -0.009(3) 0.010(3) -0.013(3)
O3 0.047(4) 0.055(4) 0.029(3) -0.018(3) 0.017(3) -0.026(4)
O7 0.027(4) 0.061(5) 0.051(5) -0.020(4) 0.017(3) -0.009(3)
O11 0.029(4) 0.060(5) 0.049(4) -0.026(4) 0.019(3) -0.018(3)
O12 0.036(4) 0.081(6) 0.031(4) -0.020(4) 0.012(3) -0.022(4)
O9 0.032(4) 0.066(5) 0.034(4) -0.017(3) 0.013(3) -0.017(3)
O10 0.030(4) 0.091(7) 0.040(4) -0.015(4) 0.007(3) -0.006(4)
O4 0.063(5) 0.055(5) 0.040(4) -0.010(4) 0.016(4) -0.023(4)
O6 0.052(5) 0.062(5) 0.046(4) -0.025(4) 0.025(4) -0.015(4)
O8 0.034(4) 0.061(5) 0.042(4) -0.017(4) 0.011(3) -0.009(3)
N1 0.027(4) 0.046(5) 0.046(5) -0.011(4) 0.007(4) -0.003(4)
C13 0.035(5) 0.055(7) 0.040(6) -0.023(5) 0.011(4) -0.013(5)
N2 0.030(4) 0.046(5) 0.052(6) -0.020(4) 0.009(4) -0.008(4)
C6 0.022(4) 0.040(5) 0.042(5) -0.018(4) 0.008(4) -0.006(4)
C8 0.022(5) 0.051(6) 0.035(5) -0.018(4) 0.005(4) -0.006(4)
C17 0.040(6) 0.045(6) 0.028(5) -0.006(4) 0.011(4) -0.009(5)
N3 0.027(4) 0.053(5) 0.038(5) -0.021(4) 0.006(3) -0.011(4)
C15 0.046(7) 0.050(7) 0.054(7) 0.003(5) 0.020(5) -0.006(5)
C7 0.024(5) 0.054(6) 0.043(6) -0.025(5) 0.006(4) -0.004(4)
C27 0.032(5) 0.068(8) 0.033(5) -0.020(5) 0.008(4) -0.003(5)
C5 0.021(4) 0.039(5) 0.047(6) -0.014(4) 0.013(4) 0.002(4)
C10 0.039(6) 0.065(7) 0.026(5) -0.021(5) 0.017(4) -0.030(5)
C18 0.049(6) 0.040(6) 0.036(5) -0.001(4) 0.004(5) -0.008(5)
C12 0.046(6) 0.073(8) 0.027(5) -0.025(5) 0.017(5) -0.016(6)
C25 0.031(6) 0.079(9) 0.046(7) -0.026(6) 0.011(5) -0.009(6)
C2 0.031(5) 0.048(7) 0.065(8) -0.005(6) 0.004(5) 0.007(5)
C22 0.031(6) 0.065(8) 0.053(7) -0.013(6) 0.016(5) -0.012(5)
C9 0.029(5) 0.055(6) 0.034(5) -0.025(5) 0.015(4) -0.018(4)
C4 0.028(5) 0.052(7) 0.057(7) -0.016(5) 0.009(5) 0.000(5)
C30 0.035(6) 0.070(9) 0.091(10) -0.041(8) 0.018(6) -0.018(6)
C3 0.038(6) 0.039(6) 0.066(8) -0.016(5) 0.002(5) 0.004(5)
C21 0.045(7) 0.068(8) 0.069(8) -0.017(7) 0.037(6) -0.009(6)
C20 0.057(8) 0.059(7) 0.058(7) -0.011(6) 0.042(6) -0.010(6)
C31 0.031(6) 0.099(10) 0.050(7) -0.025(7) 0.015(5) -0.020(6)
C26 0.035(6) 0.096(11) 0.044(7) -0.035(7) 0.010(5) -0.006(6)
C1 0.029(5) 0.054(7) 0.064(8) -0.007(6) 0.008(5) -0.001(5)
C28 0.064(9) 0.117(13) 0.034(6) -0.004(7) 0.023(6) 0.008(8)
C16 0.059(7) 0.056(7) 0.035(6) 0.001(5) 0.014(5) -0.005(6)
C23 0.031(6) 0.079(9) 0.079(9) -0.028(7) 0.016(6) -0.001(6)
C14 0.068(10) 0.099(12) 0.067(9) 0.014(9) 0.017(7) -0.032(9)
C11 0.045(6) 0.068(8) 0.039(6) -0.025(5) 0.025(5) -0.025(6)
C19 0.063(8) 0.074(9) 0.073(9) -0.028(8) 0.031(7) -0.014(7)
C24 0.063(9) 0.074(9) 0.060(8) -0.019(7) 0.011(7) 0.010(7)
C29 0.032(7) 0.139(15) 0.069(9) -0.037(10) -0.004(6) 0.010(8)

loop_
_atom_type_symbol
_atom_type_description
_atom_type_scat_dispersion_real
_atom_type_scat_dispersion_imag
_atom_type_scat_source
C C 0.0033 0.0016 'International Tables Vol C Tables 4.2.6.8 and 6.1.1.4'
H H 0.0000 0.0000 'International Tables Vol C Tables 4.2.6.8 and 6.1.1.4'
Gd Gd -0.1653 3.9035 'International Tables Vol C Tables 4.2.6.8 and 6.1.1.4'
N N 0.0061 0.0033 'International Tables Vol C Tables 4.2.6.8 and 6.1.1.4'
O O 0.0106 0.0060 'International Tables Vol C Tables 4.2.6.8 and 6.1.1.4'

loop_
_geom_angle_atom_site_label_1
_geom_angle_atom_site_label_2
_geom_angle_atom_site_label_3
_geom_angle
_geom_angle_site_symmetry_1
_geom_angle_site_symmetry_3
O1 Gd1 Gd2 34.29(18) . .
O1 Gd1 O5 133.2(2) . .
O1 Gd1 O3 68.7(2) . 3_657
O1 Gd1 O10 70.1(3) . .
O1 Gd1 N1 63.8(3) . .
O5 Gd1 Gd2 107.86(17) . .
O5 Gd1 O10 70.7(3) . .
O5 Gd1 N1 124.9(3) . .
O3 Gd1 Gd2 34.84(15) 3_657 .
O3 Gd1 O5 83.5(2) 3_657 .
O3 Gd1 O10 85.2(3) 3_657 .
O3 Gd1 N1 131.9(3) 3_657 .
O7 Gd1 Gd2 96.5(2) . .
O7 Gd1 O1 78.7(2) . .
O7 Gd1 O5 147.2(2) . .
O7 Gd1 O3 106.7(3) . 3_657
O7 Gd1 O10 139.8(3) . .
O7 Gd1 N1 71.3(3) . .
O10 Gd1 Gd2 71.3(2) . .
O10 Gd1 N1 72.5(3) . .
O4 Gd1 Gd2 166.5(2) . .
O4 Gd1 O1 136.3(3) . .
O4 Gd1 O5 72.8(3) . .
O4 Gd1 O3 154.0(2) . 3_657
O4 Gd1 O7 88.5(3) . .
O4 Gd1 O10 96.8(3) . .
O4 Gd1 N1 72.5(3) . .
O6 Gd1 Gd2 113.1(2) . .
O6 Gd1 O1 132.5(3) . .
O6 Gd1 O5 77.6(3) . .
O6 Gd1 O3 84.0(3) . 3_657
O6 Gd1 O7 72.8(3) . .
O6 Gd1 O10 147.4(3) . .
O6 Gd1 O4 80.4(3) . .
O6 Gd1 N1 135.1(3) . .
N1 Gd1 Gd2 97.1(2) . .
Gd2 Gd2 Gd1 128.98(2) 3_657 .
O1 Gd2 Gd1 33.68(16) . .
O1 Gd2 Gd2 137.72(18) . 3_657
O1 Gd2 O2 124.0(2) . .
O1 Gd2 O3 68.2(2) . 3_657
O1 Gd2 O11 70.4(3) . .
O1 Gd2 O12 112.0(3) . .
O1 Gd2 O9 133.5(3) . .
O1 Gd2 O8 68.9(3) . .
O1 Gd2 N3 63.2(3) . .
O2 Gd2 Gd1 102.54(17) 3_657 .
O2 Gd2 Gd1 142.61(16) . .
O2 Gd2 Gd2 35.27(16) . 3_657
O2 Gd2 Gd2 36.43(17) 3_657 3_657
O2 Gd2 O1 129.9(2) 3_657 .
O2 Gd2 O2 71.7(2) 3_657 .
O2 Gd2 O3 69.8(3) 3_657 3_657
O2 Gd2 O11 71.8(2) . .
O2 Gd2 O11 72.3(2) 3_657 .
O2 Gd2 O12 74.6(3) 3_657 .
O2 Gd2 O12 124.0(2) . .
O2 Gd2 O9 96.4(3) 3_657 .
O2 Gd2 O8 144.9(2) 3_657 .
O2 Gd2 O8 126.7(2) . .
O2 Gd2 N3 71.3(3) . .
O2 Gd2 N3 139.4(3) 3_657 .
O3 Gd2 Gd1 34.88(18) 3_657 .
O3 Gd2 Gd2 102.8(2) 3_657 3_657
O3 Gd2 O2 133.6(3) 3_657 .
O3 Gd2 O11 72.7(3) 3_657 .
O3 Gd2 O12 67.9(2) 3_657 .
O3 Gd2 O9 139.9(2) 3_657 .
O3 Gd2 O8 99.7(3) 3_657 .
O3 Gd2 N3 130.0(3) 3_657 .
O11 Gd2 Gd1 71.39(19) . .
O11 Gd2 Gd2 67.60(19) . 3_657
O11 Gd2 O12 135.2(2) . .
O12 Gd2 Gd1 87.51(17) . .
O12 Gd2 Gd2 100.8(2) . 3_657
O9 Gd2 Gd1 147.4(2) . .
O9 Gd2 Gd2 80.9(2) . 3_657
O9 Gd2 O2 68.8(2) . .
O9 Gd2 O11 140.5(3) . .
O9 Gd2 O12 72.1(2) . .
O9 Gd2 O8 69.7(3) . .
O9 Gd2 N3 85.4(3) . .
O8 Gd2 Gd1 79.68(18) . .
O8 Gd2 Gd2 150.58(18) . 3_657
O8 Gd2 O11 138.3(3) . .
O8 Gd2 O12 70.5(3) . .
O8 Gd2 N3 73.4(3) . .
N3 Gd2 Gd1 96.8(2) . .
N3 Gd2 Gd2 105.1(2) . 3_657
N3 Gd2 O11 80.8(2) . .
N3 Gd2 O12 142.2(3) . .
Gd1 O1 Gd2 112.0(3) . .
C6 O1 Gd1 127.6(7) . .
C6 O1 Gd2 119.6(6) . .
Gd2 O2 Gd2 108.3(2) 3_657 .
C9 O2 Gd2 130.4(7) . .
C9 O2 Gd2 117.3(7) . 3_657
C17 O5 Gd1 131.1(6) . .
Gd2 O3 Gd1 110.3(3) 3_657 3_657
C10 O3 Gd1 132.6(6) . 3_657
C10 O3 Gd2 114.9(6) . 3_657
C22 O7 Gd1 134.7(7) . .
C30 O11 Gd2 127.0(6) . .
C31 O12 Gd2 131.0(6) . .
C27 O9 Gd2 135.1(8) . .
C29 O10 Gd1 131.8(7) . .
C15 O4 Gd1 132.8(7) . .
C20 O6 Gd1 135.0(8) . .
C25 O8 Gd2 133.2(8) . .
C5 N1 Gd1 115.6(7) . .
C1 N1 Gd1 126.7(8) . .
C1 N1 C5 117.7(9) . .
C12 C13 C8 121.9(11) . .
C6 N2 N3 110.2(8) . .
O1 C6 N2 126.3(10) . .
O1 C6 C5 117.3(9) . .
N2 C6 C5 116.5(9) . .
C13 C8 C7 116.4(9) . .
C13 C8 C9 119.3(10) . .
C9 C8 C7 124.0(9) . .
O5 C17 C18 115.5(9) . .
O5 C17 C16 124.4(10) . .
C16 C17 C18 120.1(9) . .
N2 N3 Gd2 117.7(6) . .
C7 N3 Gd2 129.3(8) . .
C7 N3 N2 112.2(9) . .
O4 C15 C16 125.3(11) . .
O4 C15 C14 115.4(11) . .
C16 C15 C14 119.3(12) . .
N3 C7 C8 127.0(10) . .
O9 C27 C26 123.5(11) . .
O9 C27 C28 116.6(12) . .
C26 C27 C28 119.9(11) . .
N1 C5 C6 115.5(9) . .
N1 C5 C4 121.3(10) . .
C4 C5 C6 123.2(10) . .
O3 C10 C9 119.5(8) . .
O3 C10 C11 121.6(11) . .
C11 C10 C9 118.9(10) . .
C13 C12 C11 119.9(10) . .
O8 C25 C26 124.5(13) . .
O8 C25 C24 115.2(12) . .
C26 C25 C24 120.3(11) . .
C1 C2 C3 118.2(12) . .
O7 C22 C21 125.5(11) . .
O7 C22 C23 117.3(10) . .
C21 C22 C23 117.2(11) . .
O2 C9 C8 122.9(10) . .
O2 C9 C10 118.0(9) . .
C8 C9 C10 119.0(9) . .
C3 C4 C5 121.0(11) . .
C4 C3 C2 117.7(11) . .
C22 C21 C20 123.4(12) . .
O6 C20 C21 125.3(11) . .
O6 C20 C19 115.3(12) . .
C21 C20 C19 119.3(12) . .
C25 C26 C27 125.6(11) . .
N1 C1 C2 124.1(12) . .
C17 C16 C15 125.4(11) . .
C12 C11 C10 121.0(12) . .

loop_
_geom_bond_atom_site_label_1
_geom_bond_atom_site_label_2
_geom_bond_distance
_geom_bond_site_symmetry_2
Gd1 Gd2 3.9349(7) .
Gd1 O1 2.354(7) .
Gd1 O5 2.399(7) .
Gd1 O3 2.399(7) 3_657
Gd1 O7 2.351(7) .
Gd1 O10 2.473(8) .
Gd1 O4 2.327(8) .
Gd1 O6 2.320(7) .
Gd1 N1 2.640(9) .
Gd2 Gd2 3.8709(12) 3_657
Gd2 O1 2.392(7) .
Gd2 O2 2.354(7) 3_657
Gd2 O2 2.421(7) .
Gd2 O3 2.397(6) 3_657
Gd2 O11 2.538(7) .
Gd2 O12 2.567(7) .
Gd2 O9 2.397(7) .
Gd2 O8 2.449(8) .
Gd2 N3 2.516(8) .
O1 C6 1.289(11) .
O2 C9 1.342(11) .
O5 C17 1.294(12) .
O3 C10 1.348(14) .
O7 C22 1.268(14) .
O11 C30 1.428(13) .
O12 C31 1.439(13) .
O9 C27 1.279(13) .
O10 C29 1.445(15) .
O4 C15 1.253(14) .
O6 C20 1.263(15) .
O8 C25 1.272(13) .
N1 C5 1.353(14) .
N1 C1 1.334(15) .
C13 C8 1.406(14) .
C13 C12 1.355(17) .
N2 C6 1.302(14) .
N2 N3 1.425(13) .
C6 C5 1.476(15) .
C8 C7 1.457(16) .
C8 C9 1.420(15) .
C17 C18 1.518(14) .
C17 C16 1.385(15) .
N3 C7 1.268(13) .
C15 C16 1.395(17) .
C15 C14 1.495(17) .
C27 C26 1.39(2) .
C27 C28 1.497(16) .
C5 C4 1.401(14) .
C10 C9 1.423(16) .
C10 C11 1.411(13) .
C12 C11 1.396(17) .
C25 C26 1.383(19) .
C25 C24 1.49(2) .
C2 C3 1.410(17) .
C2 C1 1.389(16) .
C22 C21 1.390(17) .
C22 C23 1.494(16) .
C4 C3 1.363(17) .
C21 C20 1.396(19) .
C20 C19 1.513(17) .

loop_
_geom_torsion_atom_site_label_1
_geom_torsion_atom_site_label_2
_geom_torsion_atom_site_label_3
_geom_torsion_atom_site_label_4
_geom_torsion
_geom_torsion_site_symmetry_1
Gd1 O1 C6 N2 -176.5(7) .
Gd1 O1 C6 C5 3.7(12) .
Gd1 O5 C17 C18 166.8(7) .
Gd1 O5 C17 C16 -16.0(17) .
Gd1 O3 C10 C9 -155.1(7) 3_657
Gd1 O3 C10 C11 25.7(15) 3_657
Gd1 O7 C22 C21 5(2) .
Gd1 O7 C22 C23 -173.4(9) .
Gd1 O4 C15 C16 25(2) .
Gd1 O4 C15 C14 -157.8(10) .
Gd1 O6 C20 C21 -19(2) .
Gd1 O6 C20 C19 164.3(9) .
Gd1 N1 C5 C6 -4.5(10) .
Gd1 N1 C5 C4 175.5(7) .
Gd1 N1 C1 C2 -177.5(8) .
Gd2 O1 C6 N2 14.5(13) .
Gd2 O1 C6 C5 -165.3(6) .
Gd2 O2 C9 C8 172.0(7) 3_657
Gd2 O2 C9 C8 -33.3(13) .
Gd2 O2 C9 C10 148.9(7) .
Gd2 O2 C9 C10 -5.7(11) 3_657
Gd2 O3 C10 C9 5.8(12) 3_657
Gd2 O3 C10 C11 -173.5(8) 3_657
Gd2 O9 C27 C26 22.0(16) .
Gd2 O9 C27 C28 -158.8(9) .
Gd2 O8 C25 C26 -20.3(17) .
Gd2 O8 C25 C24 160.9(8) .
Gd2 N3 C7 C8 14.0(15) .
O1 C6 C5 N1 1.1(13) .
O1 C6 C5 C4 -178.9(9) .
O5 C17 C16 C15 -5(2) .
O3 C10 C9 O2 -0.2(14) .
O3 C10 C9 C8 -178.0(9) .
O3 C10 C11 C12 -179.7(10) .
O7 C22 C21 C20 6(2) .
O9 C27 C26 C25 4.4(18) .
O4 C15 C16 C17 2(2) .
O8 C25 C26 C27 -4.6(19) .
N1 C5 C4 C3 3.4(15) .
C13 C8 C7 N3 -170.9(10) .
C13 C8 C9 O2 -179.9(9) .
C13 C8 C9 C10 -2.1(14) .
C13 C12 C11 C10 -2.4(17) .
N2 C6 C5 N1 -178.6(8) .
N2 C6 C5 C4 1.4(14) .
N2 N3 C7 C8 -176.8(9) .
C6 N2 N3 Gd2 -13.2(10) .
C6 N2 N3 C7 176.3(9) .
C6 C5 C4 C3 -176.6(10) .
C8 C13 C12 C11 1.4(17) .
N3 N2 C6 O1 -0.2(14) .
N3 N2 C6 C5 179.5(8) .
C7 C8 C9 O2 -5.7(15) .
C7 C8 C9 C10 172.1(9) .
C5 N1 C1 C2 0.8(16) .
C5 C4 C3 C2 -1.6(16) .
C18 C17 C16 C15 171.8(12) .
C12 C13 C8 C7 -173.8(10) .
C12 C13 C8 C9 0.8(16) .
C22 C21 C20 O6 0(2) .
C22 C21 C20 C19 177.0(13) .
C9 C8 C7 N3 14.8(16) .
C9 C10 C11 C12 1.0(16) .
C3 C2 C1 N1 1.0(17) .
C1 N1 C5 C6 177.1(9) .
C1 N1 C5 C4 -2.9(14) .
C1 C2 C3 C4 -0.5(16) .
C28 C27 C26 C25 -174.8(12) .
C23 C22 C21 C20 -175.1(13) .
C14 C15 C16 C17 -175.5(13) .
C11 C10 C9 O2 179.1(9) .
C11 C10 C9 C8 1.2(14) .
C24 C25 C26 C27 174.1(12) .
